data_1506691
loop_
_publ_author_name
'Johannes, Jeffrey W.'
'Wenglowsky, Steve'
'Kishi, Yoshito'

_publ_section_title
;
 Biomimetic macrocycle-forming Diels-Alder reaction of an iminium
 dienophile: synthetic studies directed toward gymnodimine.
;
_journal_issue 18
_journal_name_full 'Organic letters'
_journal_page_first 3997
_journal_page_last 4000
_journal_paper_doi 10.1021/ol051553n
_journal_volume 7
_journal_year 2005
_chemical_formula_sum 'C35 H48 Br N O4'
_chemical_formula_weight 626.65
_chemical_name_systematic
; 
 ? 
;
_space_group_IT_number 19
_symmetry_cell_setting orthorhombic
_symmetry_space_group_name_Hall 'P 2ac 2ab'
_symmetry_space_group_name_H-M 'P 21 21 21'
_atom_sites_solution_hydrogens difmap
_atom_sites_solution_primary direct
_atom_sites_solution_secondary difmap
_audit_creation_method SHELXL-97
_cell_angle_alpha 90.00
_cell_angle_beta 90.00
_cell_angle_gamma 90.00
_cell_formula_units_Z 4
_cell_length_a 10.470(2)
_cell_length_b 17.247(4)
_cell_length_c 17.307(4)
_cell_measurement_reflns_used 934
_cell_measurement_temperature 193(2)
_cell_measurement_theta_max 24.22
_cell_measurement_theta_min 2.56
_cell_volume 3125.2(12)
_computing_cell_refinement 'SMART (BRUKER, V5.625, 2001)'
_computing_data_collection 'ASTRO (BRUKER, V5.007, 1997)'
_computing_data_reduction 'SAINT (BRUKER, V6.22, 2001)'
_computing_molecular_graphics 'SHELXTL (BRUKER, 2000, V6.1)'
_computing_publication_material 'XCIF (Sheldrick and BRUKER, 1997, V5.1)'
_computing_structure_refinement 'SHELXL-97 (Sheldrick, 1997)'
_computing_structure_solution 'SHELXS-97 (Sheldrick, 1990)'
_diffrn_ambient_temperature 193(2)
_diffrn_detector_area_resol_mean 836.6
_diffrn_measured_fraction_theta_full 1.000
_diffrn_measured_fraction_theta_max 1.000
_diffrn_measurement_device_type 'Bruker CCD'
_diffrn_measurement_method '\w, 0.3 deg'
_diffrn_radiation_monochromator graphite
_diffrn_radiation_source 'normal-focus sealed tube'
_diffrn_radiation_type MoK\a
_diffrn_radiation_wavelength 0.71073
_diffrn_reflns_av_R_equivalents 0.0386
_diffrn_reflns_av_sigmaI/netI 0.0697
_diffrn_reflns_limit_h_max 12
_diffrn_reflns_limit_h_min -13
_diffrn_reflns_limit_k_max 15
_diffrn_reflns_limit_k_min -22
_diffrn_reflns_limit_l_max 22
_diffrn_reflns_limit_l_min -20
_diffrn_reflns_number 22114
_diffrn_reflns_theta_full 27.90
_diffrn_reflns_theta_max 27.90
_diffrn_reflns_theta_min 1.67
_diffrn_standards_decay_% 0
_diffrn_standards_interval_count 0
_diffrn_standards_number 0
_exptl_absorpt_coefficient_mu 1.354
_exptl_absorpt_correction_T_max 1
_exptl_absorpt_correction_T_min 0.834556
_exptl_absorpt_correction_type empirical
_exptl_crystal_colour colorless
_exptl_crystal_density_diffrn 1.332
_exptl_crystal_density_meas 0
_exptl_crystal_density_method 'not measured'
_exptl_crystal_description 'hexagonal plate'
_exptl_crystal_F_000 1328
_exptl_crystal_size_max 0.16
_exptl_crystal_size_mid 0.12
_exptl_crystal_size_min 0.06
_refine_diff_density_max 0.629
_refine_diff_density_min -0.255
_refine_diff_density_rms 0.053
_refine_ls_abs_structure_details 'Flack H D (1983), Acta Cryst. A39, 876-881'
_refine_ls_abs_structure_Flack -0.003(6)
_refine_ls_extinction_method none
_refine_ls_goodness_of_fit_ref 0.997
_refine_ls_hydrogen_treatment refall
_refine_ls_matrix_type full
_refine_ls_number_parameters 562
_refine_ls_number_reflns 7466
_refine_ls_number_restraints 0
_refine_ls_restrained_S_all 0.997
_refine_ls_R_factor_all 0.0546
_refine_ls_R_factor_gt 0.0390
_refine_ls_shift/su_max 0.001
_refine_ls_shift/su_mean 0.000
_refine_ls_structure_factor_coef Fsqd
_refine_ls_weighting_details 'calc w=1/[\s^2^(Fo^2^)+(0.0095P)^2^+0.0000P] where P=(Fo^2^+2Fc^2^)/3'
_refine_ls_weighting_scheme calc
_refine_ls_wR_factor_gt 0.0724
_refine_ls_wR_factor_ref 0.0775
_reflns_number_gt 6061
_reflns_number_total 7466
_reflns_threshold_expression >2sigma(I)
_cod_data_source_file ol051553nsi20050701_020600.cif
_cod_data_source_block yk40t
_cod_depositor_comments
;
The following automatic conversions were performed:

'_symmetry_cell_setting' value 'Orthorhombic' changed to
'orthorhombic' according to
/home/saulius/struct/CIF-dictionaries/cif_core.dic dictionary named
'cif_core.dic' version 2.4.1 from
2010-06-29.

'_exptl_absorpt_correction_type' value 'Empirical'
changed to 'empirical' according to
/home/saulius/struct/CIF-dictionaries/cif_core.dic dictionary named
'cif_core.dic' version 2.4.1 from 2010-06-29.

Automatic conversion script
Id: cif_fix_values 1715 2011-07-08 13:25:40Z adriana 
;
_cod_original_sg_symbol_H-M P2(1)2(1)2(1)
_cod_database_code 1506691

loop_
_symmetry_equiv_pos_as_xyz
'x, y, z'
'-x+1/2, -y, z+1/2'
'-x, y+1/2, -z+1/2'
'x+1/2, -y+1/2, -z'

loop_
_atom_site_label
_atom_site_type_symbol
_atom_site_fract_x
_atom_site_fract_y
_atom_site_fract_z
_atom_site_U_iso_or_equiv
_atom_site_adp_type
_atom_site_occupancy
_atom_site_symmetry_multiplicity
_atom_site_calc_flag
Br1 Br 1.43043(3) 0.814084(17) 0.890693(17) 0.04563(9) Uani 1 1 d
O1 O 0.37755(16) 0.67030(10) 0.51268(10) 0.0319(4) Uani 1 1 d
O2 O 0.21753(18) 0.44822(12) 0.68599(11) 0.0348(5) Uani 1 1 d
H32 H 0.216(3) 0.4086(19) 0.6669(19) 0.045(10) Uiso 1 1 d
O3 O 0.5124(2) 0.47387(12) 1.12807(10) 0.0414(5) Uani 1 1 d
H41 H 0.443(3) 0.4990(16) 1.1305(15) 0.043(9) Uiso 1 1 d
O4 O 0.77889(16) 0.80136(9) 0.88013(11) 0.0340(4) Uani 1 1 d
N1 N 0.81529(17) 0.68370(11) 0.82602(11) 0.0228(4) Uani 1 1 d
C1 C 0.4521(2) 0.74042(14) 0.51256(14) 0.0283(5) Uani 1 1 d
H1 H 0.399(3) 0.7805(13) 0.4936(14) 0.026(7) Uiso 1 1 d
C2 C 0.5590(3) 0.72418(15) 0.45433(14) 0.0304(6) Uani 1 1 d
H2 H 0.624(3) 0.7540(14) 0.4621(13) 0.022(6) Uiso 1 1 d
C3 C 0.5878(3) 0.63892(15) 0.47013(16) 0.0313(6) Uani 1 1 d
H4 H 0.653(3) 0.6347(15) 0.5097(16) 0.035(8) Uiso 1 1 d
H3 H 0.616(3) 0.6151(15) 0.4249(16) 0.035(7) Uiso 1 1 d
C4 C 0.4614(2) 0.60497(14) 0.49846(15) 0.0296(6) Uani 1 1 d
H5 H 0.427(2) 0.5742(12) 0.4587(13) 0.019(6) Uiso 1 1 d
C5 C 0.4711(3) 0.55489(16) 0.57038(16) 0.0307(6) Uani 1 1 d
H7 H 0.503(2) 0.5830(15) 0.6078(16) 0.029(7) Uiso 1 1 d
H6 H 0.529(3) 0.5134(14) 0.5604(15) 0.028(7) Uiso 1 1 d
C6 C 0.3434(3) 0.52115(16) 0.59536(15) 0.0311(6) Uani 1 1 d
H9 H 0.316(2) 0.4875(14) 0.5560(15) 0.021(6) Uiso 1 1 d
H8 H 0.281(3) 0.5606(15) 0.5984(14) 0.024(6) Uiso 1 1 d
C7 C 0.3427(2) 0.48115(15) 0.67370(15) 0.0279(5) Uani 1 1 d
H10 H 0.400(2) 0.4410(13) 0.6746(13) 0.018(6) Uiso 1 1 d
C8 C 0.3717(2) 0.53400(13) 0.74185(14) 0.0259(5) Uani 1 1 d
C9 C 0.4729(2) 0.52014(13) 0.78560(14) 0.0232(5) Uani 1 1 d
H11 H 0.523(2) 0.4761(13) 0.7739(12) 0.014(6) Uiso 1 1 d
C10 C 0.5128(2) 0.55963(14) 0.86033(13) 0.0240(5) Uani 1 1 d
H12 H 0.459(2) 0.6055(14) 0.8668(13) 0.024(6) Uiso 1 1 d
C11 C 0.4755(2) 0.50457(14) 0.92789(14) 0.0285(5) Uani 1 1 d
C12 C 0.5497(3) 0.49134(13) 0.98910(14) 0.0299(6) Uani 1 1 d
C13 C 0.6763(3) 0.53058(15) 0.99935(15) 0.0295(6) Uani 1 1 d
H14 H 0.742(2) 0.4956(14) 0.9863(13) 0.015(6) Uiso 1 1 d
H13 H 0.690(2) 0.5445(13) 1.0542(15) 0.023(6) Uiso 1 1 d
C14 C 0.6863(3) 0.60193(15) 0.94942(14) 0.0262(5) Uani 1 1 d
H15 H 0.626(3) 0.6383(14) 0.9675(14) 0.025(7) Uiso 1 1 d
H16 H 0.764(2) 0.6266(13) 0.9538(12) 0.012(5) Uiso 1 1 d
C15 C 0.6551(2) 0.58664(13) 0.86385(13) 0.0219(5) Uani 1 1 d
C16 C 0.7447(2) 0.52442(14) 0.82883(16) 0.0264(5) Uani 1 1 d
H18 H 0.719(2) 0.5160(13) 0.7742(14) 0.014(6) Uiso 1 1 d
H17 H 0.729(3) 0.4731(15) 0.8563(14) 0.030(7) Uiso 1 1 d
C17 C 0.8848(2) 0.54797(14) 0.83067(17) 0.0286(5) Uani 1 1 d
H19 H 0.917(2) 0.5532(12) 0.8821(15) 0.025(6) Uiso 1 1 d
H20 H 0.938(3) 0.5105(14) 0.8080(14) 0.034(7) Uiso 1 1 d
C18 C 0.9006(2) 0.62587(14) 0.79130(16) 0.0276(6) Uani 1 1 d
H22 H 0.981(2) 0.6409(11) 0.7921(12) 0.007(5) Uiso 1 1 d
H21 H 0.880(2) 0.6206(12) 0.7394(14) 0.010(5) Uiso 1 1 d
C19 C 0.6772(2) 0.66521(13) 0.82214(14) 0.0226(5) Uani 1 1 d
H23 H 0.634(2) 0.7034(13) 0.8534(13) 0.017(6) Uiso 1 1 d
C20 C 0.6299(2) 0.67352(14) 0.73915(14) 0.0247(5) Uani 1 1 d
H25 H 0.669(2) 0.6342(13) 0.7019(13) 0.019(6) Uiso 1 1 d
H24 H 0.540(3) 0.6607(12) 0.7376(13) 0.021(6) Uiso 1 1 d
C21 C 0.6494(3) 0.75448(15) 0.70476(15) 0.0280(5) Uani 1 1 d
H27 H 0.603(2) 0.7916(13) 0.7351(14) 0.022(6) Uiso 1 1 d
H26 H 0.728(3) 0.7712(16) 0.7090(16) 0.036(8) Uiso 1 1 d
C22 C 0.6095(2) 0.75284(13) 0.62070(14) 0.0287(5) Uani 1 1 d
H28 H 0.677(3) 0.7437(15) 0.5855(15) 0.037(8) Uiso 1 1 d
C23 C 0.4914(2) 0.76001(13) 0.59488(14) 0.0277(5) Uani 1 1 d
C24 C 0.5110(3) 0.7360(2) 0.37187(16) 0.0403(7) Uani 1 1 d
H29 H 0.440(3) 0.7064(15) 0.3606(14) 0.038(8) Uiso 1 1 d
H30 H 0.491(3) 0.7898(19) 0.3624(17) 0.052(9) Uiso 1 1 d
H31 H 0.575(3) 0.7211(14) 0.3339(15) 0.031(7) Uiso 1 1 d
C25 C 0.2754(3) 0.5972(2) 0.7550(2) 0.0424(7) Uani 1 1 d
H33 H 0.257(4) 0.620(2) 0.711(2) 0.075(13) Uiso 1 1 d
H35 H 0.306(4) 0.636(2) 0.792(2) 0.073(11) Uiso 1 1 d
H34 H 0.202(5) 0.573(3) 0.764(3) 0.106(16) Uiso 1 1 d
C26 C 0.3439(3) 0.4691(2) 0.91857(19) 0.0419(7) Uani 1 1 d
H37 H 0.342(4) 0.437(2) 0.876(2) 0.072(12) Uiso 1 1 d
H38 H 0.318(3) 0.4395(17) 0.9612(18) 0.046(8) Uiso 1 1 d
H36 H 0.281(3) 0.5076(19) 0.9041(18) 0.052(9) Uiso 1 1 d
C27 C 0.5185(3) 0.43708(16) 1.05467(16) 0.0368(6) Uani 1 1 d
H39 H 0.448(3) 0.4059(13) 1.0465(13) 0.020(6) Uiso 1 1 d
H40 H 0.595(3) 0.4012(14) 1.0593(14) 0.028(7) Uiso 1 1 d
C28 C 0.8541(2) 0.75098(14) 0.85761(13) 0.0246(5) Uani 1 1 d
C29 C 0.9952(2) 0.76465(14) 0.86520(14) 0.0260(5) Uani 1 1 d
C30 C 1.0711(3) 0.71890(14) 0.91286(14) 0.0288(5) Uani 1 1 d
H42 H 1.036(3) 0.6798(18) 0.9404(17) 0.053(9) Uiso 1 1 d
C31 C 1.1996(3) 0.73380(16) 0.92155(15) 0.0309(6) Uani 1 1 d
H43 H 1.248(2) 0.7028(15) 0.9520(14) 0.023(7) Uiso 1 1 d
C32 C 1.2528(2) 0.79446(14) 0.88088(15) 0.0308(6) Uani 1 1 d
C33 C 1.1805(3) 0.84087(15) 0.83346(16) 0.0328(6) Uani 1 1 d
H44 H 1.217(3) 0.8814(16) 0.8100(15) 0.033(7) Uiso 1 1 d
C34 C 1.0504(2) 0.82697(14) 0.82716(14) 0.0288(5) Uani 1 1 d
H45 H 0.999(3) 0.8587(14) 0.7966(15) 0.029(7) Uiso 1 1 d
C35 C 0.3808(3) 0.7831(2) 0.6447(2) 0.0445(8) Uani 1 1 d
H46 H 0.397(3) 0.7911(14) 0.6935(17) 0.029(7) Uiso 1 1 d
H48 H 0.349(3) 0.831(2) 0.6312(19) 0.060(10) Uiso 1 1 d
H47 H 0.313(5) 0.744(2) 0.640(2) 0.091(14) Uiso 1 1 d

loop_
_atom_site_aniso_label
_atom_site_aniso_U_11
_atom_site_aniso_U_22
_atom_site_aniso_U_33
_atom_site_aniso_U_23
_atom_site_aniso_U_13
_atom_site_aniso_U_12
Br1 0.02387(13) 0.05754(18) 0.05547(18) -0.01136(15) 0.00253(13) -0.00681(13)
O1 0.0231(9) 0.0347(10) 0.0378(10) -0.0021(8) -0.0004(7) 0.0003(7)
O2 0.0330(11) 0.0304(11) 0.0409(11) -0.0065(9) 0.0012(8) -0.0119(8)
O3 0.0444(13) 0.0512(12) 0.0284(10) 0.0052(9) 0.0032(8) 0.0081(10)
O4 0.0283(9) 0.0243(9) 0.0494(11) -0.0057(8) 0.0017(8) 0.0002(7)
N1 0.0214(10) 0.0229(10) 0.0242(9) -0.0006(9) -0.0001(7) 0.0005(9)
C1 0.0282(15) 0.0279(13) 0.0288(13) 0.0036(10) -0.0010(10) 0.0026(11)
C2 0.0304(15) 0.0342(14) 0.0265(13) 0.0010(10) 0.0009(11) -0.0038(12)
C3 0.0300(16) 0.0360(15) 0.0279(14) -0.0023(11) 0.0038(12) 0.0054(12)
C4 0.0289(15) 0.0302(13) 0.0296(13) -0.0062(11) -0.0002(10) -0.0005(10)
C5 0.0298(15) 0.0322(15) 0.0302(14) -0.0033(12) -0.0009(11) 0.0013(11)
C6 0.0308(14) 0.0349(15) 0.0276(15) -0.0036(12) -0.0043(11) -0.0081(11)
C7 0.0245(13) 0.0263(13) 0.0330(14) -0.0043(11) -0.0009(11) -0.0022(10)
C8 0.0246(13) 0.0228(12) 0.0301(13) -0.0002(10) 0.0014(10) -0.0041(9)
C9 0.0241(13) 0.0183(11) 0.0271(13) -0.0008(9) 0.0048(9) -0.0018(9)
C10 0.0240(13) 0.0228(12) 0.0253(12) -0.0016(9) 0.0003(9) 0.0002(10)
C11 0.0320(14) 0.0265(13) 0.0270(13) -0.0032(10) 0.0052(10) -0.0014(10)
C12 0.0387(17) 0.0234(12) 0.0275(13) -0.0016(10) 0.0067(11) 0.0006(11)
C13 0.0316(15) 0.0321(14) 0.0249(14) 0.0031(11) -0.0038(11) 0.0018(11)
C14 0.0241(14) 0.0256(13) 0.0290(13) -0.0024(10) -0.0015(10) -0.0024(11)
C15 0.0204(12) 0.0222(12) 0.0231(12) -0.0027(9) -0.0014(9) 0.0012(9)
C16 0.0297(14) 0.0214(13) 0.0280(13) -0.0006(11) 0.0022(10) -0.0017(10)
C17 0.0238(13) 0.0267(14) 0.0354(15) -0.0059(11) -0.0001(11) 0.0066(10)
C18 0.0212(14) 0.0310(14) 0.0304(15) -0.0077(11) 0.0018(10) 0.0004(10)
C19 0.0191(12) 0.0218(13) 0.0268(12) -0.0030(9) -0.0003(9) 0.0010(9)
C20 0.0249(13) 0.0225(12) 0.0267(13) 0.0006(10) -0.0047(9) -0.0039(10)
C21 0.0285(15) 0.0267(14) 0.0289(14) 0.0018(11) -0.0026(11) -0.0035(11)
C22 0.0322(14) 0.0270(13) 0.0270(14) 0.0035(11) 0.0021(10) -0.0011(10)
C23 0.0319(14) 0.0221(12) 0.0292(14) 0.0019(10) 0.0027(10) 0.0013(10)
C24 0.0427(18) 0.0492(19) 0.0291(16) -0.0021(13) -0.0006(13) 0.0052(15)
C25 0.0340(17) 0.0375(17) 0.056(2) -0.0143(16) -0.0143(15) 0.0087(13)
C26 0.0361(17) 0.054(2) 0.0357(17) 0.0039(16) 0.0071(13) -0.0157(15)
C27 0.0457(18) 0.0285(15) 0.0362(16) 0.0027(12) 0.0045(13) -0.0023(14)
C28 0.0265(13) 0.0235(13) 0.0238(12) 0.0023(10) 0.0002(9) -0.0019(10)
C29 0.0250(13) 0.0245(12) 0.0285(13) -0.0061(10) 0.0001(9) -0.0032(10)
C30 0.0290(13) 0.0267(12) 0.0308(13) 0.0016(10) 0.0008(12) -0.0041(11)
C31 0.0311(15) 0.0342(15) 0.0273(13) -0.0030(11) -0.0035(11) 0.0049(12)
C32 0.0220(12) 0.0376(14) 0.0328(14) -0.0153(11) 0.0019(10) -0.0048(9)
C33 0.0337(15) 0.0289(14) 0.0357(15) -0.0032(11) 0.0074(12) -0.0108(11)
C34 0.0314(14) 0.0266(13) 0.0285(12) 0.0001(10) -0.0018(10) -0.0005(11)
C35 0.0365(18) 0.062(2) 0.0346(18) -0.0067(15) 0.0004(13) 0.0165(15)

loop_
_atom_type_symbol
_atom_type_description
_atom_type_scat_dispersion_real
_atom_type_scat_dispersion_imag
_atom_type_scat_source
C C 0.0033 0.0016 'International Tables Vol C Tables 4.2.6.8 and 6.1.1.4'
H H 0.0000 0.0000 'International Tables Vol C Tables 4.2.6.8 and 6.1.1.4'
N N 0.0061 0.0033 'International Tables Vol C Tables 4.2.6.8 and 6.1.1.4'
O O 0.0106 0.0060 'International Tables Vol C Tables 4.2.6.8 and 6.1.1.4'
Br Br -0.2901 2.4595 'International Tables Vol C Tables 4.2.6.8 and 6.1.1.4'

loop_
_geom_angle_atom_site_label_1
_geom_angle_atom_site_label_2
_geom_angle_atom_site_label_3
_geom_angle
C1 O1 C4 108.92(18)
C7 O2 H32 108(3)
C27 O3 H41 108.2(19)
C28 N1 C18 124.7(2)
C28 N1 C19 119.89(19)
C18 N1 C19 115.41(19)
O1 C1 C23 109.38(19)
O1 C1 C2 104.11(19)
C23 C1 C2 117.4(2)
O1 C1 H1 107.2(15)
C23 C1 H1 108.7(15)
C2 C1 H1 109.6(15)
C3 C2 C24 111.2(2)
C3 C2 C1 101.7(2)
C24 C2 C1 110.5(2)
C3 C2 H2 113.1(17)
C24 C2 H2 109.0(16)
C1 C2 H2 111.2(17)
C2 C3 C4 104.8(2)
C2 C3 H4 109.7(16)
C4 C3 H4 110.7(17)
C2 C3 H3 109.7(16)
C4 C3 H3 111.8(17)
H4 C3 H3 110(2)
O1 C4 C5 110.1(2)
O1 C4 C3 106.3(2)
C5 C4 C3 115.0(2)
O1 C4 H5 109.2(15)
C5 C4 H5 107.7(13)
C3 C4 H5 108.3(15)
C4 C5 C6 113.0(2)
C4 C5 H7 108.5(17)
C6 C5 H7 109.5(17)
C4 C5 H6 108.7(15)
C6 C5 H6 108.8(15)
H7 C5 H6 108(2)
C7 C6 C5 115.5(2)
C7 C6 H9 111.3(15)
C5 C6 H9 107.6(16)
C7 C6 H8 106.0(16)
C5 C6 H8 110.3(16)
H9 C6 H8 106(2)
O2 C7 C6 108.3(2)
O2 C7 C8 107.6(2)
C6 C7 C8 114.7(2)
O2 C7 H10 107.0(15)
C6 C7 H10 110.8(14)
C8 C7 H10 108.0(14)
C9 C8 C25 125.5(2)
C9 C8 C7 119.7(2)
C25 C8 C7 114.7(2)
C8 C9 C10 128.7(2)
C8 C9 H11 117.8(14)
C10 C9 H11 113.0(13)
C9 C10 C11 107.29(19)
C9 C10 C15 115.37(19)
C11 C10 C15 113.1(2)
C9 C10 H12 107.7(14)
C11 C10 H12 105.3(14)
C15 C10 H12 107.6(15)
C12 C11 C26 123.0(2)
C12 C11 C10 123.7(2)
C26 C11 C10 113.2(2)
C11 C12 C13 122.1(2)
C11 C12 C27 125.3(3)
C13 C12 C27 112.5(2)
C12 C13 C14 111.2(2)
C12 C13 H14 109.1(15)
C14 C13 H14 109.6(14)
C12 C13 H13 110.6(14)
C14 C13 H13 110.0(14)
H14 C13 H13 106(2)
C13 C14 C15 113.4(2)
C13 C14 H15 107.9(15)
C15 C14 H15 107.0(15)
C13 C14 H16 113.1(14)
C15 C14 H16 110.2(14)
H15 C14 H16 105(2)
C14 C15 C16 111.5(2)
C14 C15 C19 105.44(18)
C16 C15 C19 109.43(19)
C14 C15 C10 106.89(19)
C16 C15 C10 110.85(18)
C19 C15 C10 112.58(19)
C17 C16 C15 113.0(2)
C17 C16 H18 108.4(14)
C15 C16 H18 108.2(14)
C17 C16 H17 112.0(15)
C15 C16 H17 108.9(15)
H18 C16 H17 106.1(19)
C18 C17 C16 109.4(2)
C18 C17 H19 107.2(13)
C16 C17 H19 112.6(15)
C18 C17 H20 111.0(16)
C16 C17 H20 112.1(18)
H19 C17 H20 104(2)
N1 C18 C17 110.6(2)
N1 C18 H22 112.0(14)
C17 C18 H22 111.1(13)
N1 C18 H21 108.7(14)
C17 C18 H21 108.8(13)
H22 C18 H21 105.5(19)
N1 C19 C20 109.84(19)
N1 C19 C15 108.18(18)
C20 C19 C15 118.10(19)
N1 C19 H23 106.5(14)
C20 C19 H23 108.1(13)
C15 C19 H23 105.4(13)
C19 C20 C21 114.07(19)
C19 C20 H25 113.7(13)
C21 C20 H25 107.9(13)
C19 C20 H24 108.7(14)
C21 C20 H24 109.1(13)
H25 C20 H24 102.8(19)
C22 C21 C20 108.6(2)
C22 C21 H27 113.6(14)
C20 C21 H27 109.1(13)
C22 C21 H26 110.2(18)
C20 C21 H26 113.1(18)
H27 C21 H26 102(2)
C23 C22 C21 125.6(2)
C23 C22 H28 119.7(17)
C21 C22 H28 114.7(17)
C22 C23 C35 123.6(2)
C22 C23 C1 123.3(2)
C35 C23 C1 112.9(2)
C2 C24 H29 112.9(16)
C2 C24 H30 111.0(18)
H29 C24 H30 109(3)
C2 C24 H31 111.8(16)
H29 C24 H31 106(2)
H30 C24 H31 107(2)
C8 C25 H33 110(3)
C8 C25 H35 112(2)
H33 C25 H35 109(3)
C8 C25 H34 105(3)
H33 C25 H34 101(4)
H35 C25 H34 119(4)
C11 C26 H37 110(2)
C11 C26 H38 113.7(19)
H37 C26 H38 107(3)
C11 C26 H36 112(2)
H37 C26 H36 101(3)
H38 C26 H36 112(3)
O3 C27 C12 113.9(2)
O3 C27 H39 111.1(15)
C12 C27 H39 114.8(14)
O3 C27 H40 103.8(14)
C12 C27 H40 105.5(14)
H39 C27 H40 107(2)
O4 C28 N1 122.9(2)
O4 C28 C29 119.3(2)
N1 C28 C29 117.9(2)
C34 C29 C30 118.9(2)
C34 C29 C28 119.4(2)
C30 C29 C28 121.7(2)
C31 C30 C29 121.1(2)
C31 C30 H42 119(2)
C29 C30 H42 120(2)
C30 C31 C32 118.7(2)
C30 C31 H43 119.9(16)
C32 C31 H43 121.4(16)
C33 C32 C31 121.7(2)
C33 C32 Br1 119.29(19)
C31 C32 Br1 119.0(2)
C32 C33 C34 119.1(2)
C32 C33 H44 119.6(19)
C34 C33 H44 121.1(19)
C29 C34 C33 120.4(2)
C29 C34 H45 118.9(17)
C33 C34 H45 120.7(17)
C23 C35 H46 117.0(18)
C23 C35 H48 112(2)
H46 C35 H48 100(3)
C23 C35 H47 109(3)
H46 C35 H47 109(3)
H48 C35 H47 109(3)

loop_
_geom_bond_atom_site_label_1
_geom_bond_atom_site_label_2
_geom_bond_distance
Br1 C32 1.898(2)
O1 C1 1.440(3)
O1 C4 1.449(3)
O2 C7 1.444(3)
O2 H32 0.76(3)
O3 C27 1.421(3)
O3 H41 0.84(3)
O4 C28 1.235(3)
N1 C28 1.345(3)
N1 C18 1.468(3)
N1 C19 1.482(3)
C1 C23 1.521(3)
C1 C2 1.532(4)
C1 H1 0.95(2)
C2 C3 1.526(4)
C2 C24 1.527(4)
C2 H2 0.86(3)
C3 C4 1.528(4)
C3 H4 0.97(3)
C3 H3 0.93(3)
C4 C5 1.518(4)
C4 H5 0.94(2)
C5 C6 1.521(4)
C5 H7 0.87(3)
C5 H6 0.95(3)
C6 C7 1.521(4)
C6 H9 0.94(3)
C6 H8 0.94(3)
C7 C8 1.521(3)
C7 H10 0.91(2)
C8 C9 1.324(3)
C8 C25 1.501(4)
C9 C10 1.520(3)
C9 H11 0.94(2)
C10 C11 1.556(3)
C10 C15 1.563(3)
C10 H12 0.98(2)
C11 C12 1.333(4)
C11 C26 1.516(4)
C12 C13 1.499(4)
C12 C27 1.507(4)
C13 C14 1.507(4)
C13 H14 0.94(2)
C13 H13 0.99(2)
C14 C15 1.539(3)
C14 H15 0.94(3)
C14 H16 0.92(2)
C15 C16 1.549(3)
C15 C19 1.553(3)
C16 C17 1.522(4)
C16 H18 0.99(2)
C16 H17 1.02(3)
C17 C18 1.515(4)
C17 H19 0.96(2)
C17 H20 0.94(3)
C18 H22 0.88(2)
C18 H21 0.93(2)
C19 C20 1.526(3)
C19 H23 0.96(2)
C20 C21 1.532(3)
C20 H25 1.02(2)
C20 H24 0.97(3)
C21 C22 1.514(4)
C21 H27 0.96(2)
C21 H26 0.88(3)
C22 C23 1.321(3)
C22 H28 0.94(3)
C23 C35 1.498(4)
C24 H29 0.93(3)
C24 H30 0.97(3)
C24 H31 0.97(3)
C25 H33 0.89(4)
C25 H35 0.99(4)
C25 H34 0.89(5)
C26 H37 0.91(4)
C26 H38 0.94(3)
C26 H36 0.96(3)
C27 H39 0.92(3)
C27 H40 1.01(3)
C28 C29 1.502(3)
C29 C34 1.386(3)
C29 C30 1.391(4)
C30 C31 1.378(4)
C30 H42 0.91(3)
C31 C32 1.378(4)
C31 H43 0.91(3)
C32 C33 1.373(4)
C33 C34 1.388(4)
C33 H44 0.89(3)
C34 H45 0.93(3)
C35 H46 0.87(3)
C35 H48 0.92(4)
C35 H47 0.98(4)

loop_
_geom_hbond_atom_site_label_D
_geom_hbond_atom_site_label_H
_geom_hbond_atom_site_label_A
_geom_hbond_distance_DH
_geom_hbond_distance_HA
_geom_hbond_distance_DA
_geom_hbond_angle_DHA
_geom_hbond_site_symmetry_A
O3 H41 O2 0.84(3) 2.14(3) 2.933(3) 156(3) 2_565
O2 H32 O4 0.76(3) 2.02(3) 2.780(3) 177(3) 3_646

loop_
_geom_torsion_atom_site_label_1
_geom_torsion_atom_site_label_2
_geom_torsion_atom_site_label_3
_geom_torsion_atom_site_label_4
_geom_torsion
C4 O1 C1 C23 -93.9(2)
C4 O1 C1 C2 32.3(2)
O1 C1 C2 C3 -37.6(2)
C23 C1 C2 C3 83.4(3)
O1 C1 C2 C24 80.5(3)
C23 C1 C2 C24 -158.5(2)
C24 C2 C3 C4 -88.3(3)
C1 C2 C3 C4 29.3(3)
C1 O1 C4 C5 111.9(2)
C1 O1 C4 C3 -13.3(2)
C2 C3 C4 O1 -11.1(3)
C2 C3 C4 C5 -133.2(2)
O1 C4 C5 C6 61.1(3)
C3 C4 C5 C6 -178.8(2)
C4 C5 C6 C7 -170.7(2)
C5 C6 C7 O2 -176.2(2)
C5 C6 C7 C8 63.6(3)
O2 C7 C8 C9 120.6(2)
C6 C7 C8 C9 -118.8(3)
O2 C7 C8 C25 -56.9(3)
C6 C7 C8 C25 63.7(3)
C25 C8 C9 C10 3.9(4)
C7 C8 C9 C10 -173.3(2)
C8 C9 C10 C11 101.9(3)
C8 C9 C10 C15 -131.1(3)
C9 C10 C11 C12 138.4(2)
C15 C10 C11 C12 10.1(3)
C9 C10 C11 C26 -43.4(3)
C15 C10 C11 C26 -171.7(2)
C26 C11 C12 C13 -176.4(3)
C10 C11 C12 C13 1.6(4)
C26 C11 C12 C27 3.6(4)
C10 C11 C12 C27 -178.5(2)
C11 C12 C13 C14 18.7(3)
C27 C12 C13 C14 -161.2(2)
C12 C13 C14 C15 -52.4(3)
C13 C14 C15 C16 -58.6(3)
C13 C14 C15 C19 -177.3(2)
C13 C14 C15 C10 62.7(3)
C9 C10 C15 C14 -163.5(2)
C11 C10 C15 C14 -39.5(3)
C9 C10 C15 C16 -41.8(3)
C11 C10 C15 C16 82.2(2)
C9 C10 C15 C19 81.2(2)
C11 C10 C15 C19 -154.82(19)
C14 C15 C16 C17 -61.2(3)
C19 C15 C16 C17 55.1(3)
C10 C15 C16 C17 179.9(2)
C15 C16 C17 C18 -54.7(3)
C28 N1 C18 C17 122.6(2)
C19 N1 C18 C17 -59.6(3)
C16 C17 C18 N1 54.4(3)
C28 N1 C19 C20 106.4(2)
C18 N1 C19 C20 -71.5(2)
C28 N1 C19 C15 -123.4(2)
C18 N1 C19 C15 58.7(2)
C14 C15 C19 N1 66.2(2)
C16 C15 C19 N1 -53.9(2)
C10 C15 C19 N1 -177.65(18)
C14 C15 C19 C20 -168.4(2)
C16 C15 C19 C20 71.6(3)
C10 C15 C19 C20 -52.2(3)
N1 C19 C20 C21 -58.6(3)
C15 C19 C20 C21 176.7(2)
C19 C20 C21 C22 175.0(2)
C20 C21 C22 C23 83.0(3)
C21 C22 C23 C35 9.8(4)
C21 C22 C23 C1 -166.0(2)
O1 C1 C23 C22 108.2(3)
C2 C1 C23 C22 -10.0(3)
O1 C1 C23 C35 -67.9(3)
C2 C1 C23 C35 173.8(3)
C11 C12 C27 O3 -120.0(3)
C13 C12 C27 O3 59.9(3)
C18 N1 C28 O4 173.4(2)
C19 N1 C28 O4 -4.3(3)
C18 N1 C28 C29 -6.4(3)
C19 N1 C28 C29 175.9(2)
O4 C28 C29 C34 -60.9(3)
N1 C28 C29 C34 118.9(2)
O4 C28 C29 C30 115.5(3)
N1 C28 C29 C30 -64.7(3)
C34 C29 C30 C31 -1.1(4)
C28 C29 C30 C31 -177.6(2)
C29 C30 C31 C32 -1.1(4)
C30 C31 C32 C33 1.3(4)
C30 C31 C32 Br1 -178.64(18)
C31 C32 C33 C34 0.9(4)
Br1 C32 C33 C34 -179.21(18)
C30 C29 C34 C33 3.3(4)
C28 C29 C34 C33 179.8(2)
C32 C33 C34 C29 -3.2(4)

loop_
_cod_related_entry_id
_cod_related_entry_code
_cod_related_entry_database
1 30651743 ChemSpider
